data_7215785
loop_
_publ_author_name
'Yu, Tanlai'
'Shen, Junju'
'Fu, Yangbo'
'Fu, Yunlong'

_publ_section_title
;
 Solvent-cooperatively directed iodoargentate hybrids: Structures and
 optical properties
;
_journal_issue 24
_journal_name_full CrystEngComm
_journal_page_first 5280
_journal_paper_doi 10.1039/c3ce42579g
_journal_volume 16
_journal_year 2014
_chemical_formula_sum 'C5 H13 Ag2 I3 N2'
_chemical_formula_weight 697.61
_chemical_name_systematic
; 
 ? 
;
_space_group_IT_number 14
_symmetry_cell_setting monoclinic
_symmetry_space_group_name_Hall '-P 2ybc'
_symmetry_space_group_name_H-M 'P 1 21/c 1'
_atom_sites_solution_hydrogens geom
_atom_sites_solution_primary direct
_atom_sites_solution_secondary difmap
_audit_creation_method SHELXL-97
_cell_angle_alpha 90.00
_cell_angle_beta 97.522(4)
_cell_angle_gamma 90.00
_cell_formula_units_Z 4
_cell_length_a 10.5218(5)
_cell_length_b 8.1301(4)
_cell_length_c 16.0861(7)
_cell_measurement_reflns_used 1694
_cell_measurement_temperature 293(2)
_cell_measurement_theta_max 28.8360
_cell_measurement_theta_min 3.3190
_cell_volume 1364.22(11)
_computing_structure_refinement 'SHELXL-97 (Sheldrick, 1997)'
_computing_structure_solution 'SHELXS-97 (Sheldrick, 1990)'
_diffrn_ambient_temperature 293(2)
_diffrn_detector_area_resol_mean 16.0710
_diffrn_measured_fraction_theta_full 0.999
_diffrn_measured_fraction_theta_max 0.999
_diffrn_measurement_device_type 'Xcalibur, Eos, Gemini'
_diffrn_measurement_method '\w scans'
_diffrn_radiation_monochromator graphite
_diffrn_radiation_source 'fine-focus sealed tube'
_diffrn_radiation_type MoK\a
_diffrn_radiation_wavelength 0.71073
_diffrn_reflns_av_R_equivalents 0.0264
_diffrn_reflns_av_sigmaI/netI 0.0449
_diffrn_reflns_limit_h_max 12
_diffrn_reflns_limit_h_min -12
_diffrn_reflns_limit_k_max 6
_diffrn_reflns_limit_k_min -10
_diffrn_reflns_limit_l_max 18
_diffrn_reflns_limit_l_min -19
_diffrn_reflns_number 5192
_diffrn_reflns_theta_full 26.00
_diffrn_reflns_theta_max 26.00
_diffrn_reflns_theta_min 2.81
_exptl_absorpt_coefficient_mu 9.622
_exptl_absorpt_correction_T_max 0.7612
_exptl_absorpt_correction_T_min 0.3082
_exptl_absorpt_correction_type multi-scan
_exptl_absorpt_process_details
;
CrysAlisPro, Agilent Technologies,
Version 1.171.36.28 (release 01-02-2013 CrysAlis171 .NET)
(compiled Feb  1 2013,16:14:44)
Empirical absorption correction using spherical harmonics,
 implemented in SCALE3 ABSPACK scaling algorithm.
;
_exptl_crystal_colour yellow
_exptl_crystal_density_diffrn 3.397
_exptl_crystal_density_method 'not measured'
_exptl_crystal_description stick
_exptl_crystal_F_000 1240
_exptl_crystal_size_max 0.16
_exptl_crystal_size_mid 0.08
_exptl_crystal_size_min 0.03
_refine_diff_density_max 1.293
_refine_diff_density_min -1.446
_refine_diff_density_rms 0.182
_refine_ls_extinction_expression Fc^*^=kFc[1+0.001xFc^2^\l^3^/sin(2\q)]^-1/4^
_refine_ls_extinction_method none
_refine_ls_goodness_of_fit_ref 1.038
_refine_ls_hydrogen_treatment mixed
_refine_ls_matrix_type full
_refine_ls_number_parameters 115
_refine_ls_number_reflns 2663
_refine_ls_number_restraints 2
_refine_ls_restrained_S_all 1.038
_refine_ls_R_factor_all 0.0577
_refine_ls_R_factor_gt 0.0391
_refine_ls_shift/su_max 0.002
_refine_ls_shift/su_mean 0.000
_refine_ls_structure_factor_coef Fsqd
_refine_ls_weighting_details 'calc w=1/[\s^2^(Fo^2^)+(0.0358P)^2^+0.0000P] where P=(Fo^2^+2Fc^2^)/3'
_refine_ls_weighting_scheme calc
_refine_ls_wR_factor_gt 0.0838
_refine_ls_wR_factor_ref 0.0967
_reflns_number_gt 1950
_reflns_number_total 2663
_reflns_threshold_expression >2sigma(I)
_cod_data_source_file c3ce42579g2.cif
_cod_data_source_block C5H13N2Ag2I3
_cod_depositor_comments
;
The following automatic conversions were performed:

'_symmetry_cell_setting' value 'Monoclinic' changed to 'monoclinic'
according to
/usr/data/users/saulius/crontab/automatic-downloads/rss-feeds/RSC/lib/dictionaries/cif_core.dic
dictionary named 'cif_core.dic' version 2.4.2 from
2011-04-26.

'_exptl_absorpt_correction_type' value 'Multi-scan'
changed to 'multi-scan' according to
/usr/data/users/saulius/crontab/automatic-downloads/rss-feeds/RSC/lib/dictionaries/cif_core.dic
dictionary named 'cif_core.dic' version 2.4.2 from 2011-04-26.

Automatic conversion script
Id: cif_fix_values 2281 2013-09-26 08:29:07Z andrius 

 Adding full bibliography for 7215779--7215785.cif.
;
_cod_original_sg_symbol_H-M P2(1)/c
_cod_database_code 7215785

loop_
_symmetry_equiv_pos_as_xyz
'x, y, z'
'-x, y+1/2, -z+1/2'
'-x, -y, -z'
'x, -y-1/2, z-1/2'

loop_
_atom_site_label
_atom_site_type_symbol
_atom_site_fract_x
_atom_site_fract_y
_atom_site_fract_z
_atom_site_U_iso_or_equiv
_atom_site_adp_type
_atom_site_occupancy
_atom_site_symmetry_multiplicity
_atom_site_calc_flag
_atom_site_refinement_flags
Ag1 Ag 0.52658(3) 1.35069(4) 0.66676(2) 0.05950(10) Uani 1 1 d .
Ag2 Ag 0.42411(3) 0.83578(4) 0.524156(19) 0.06093(10) Uani 1 1 d .
I1 I 0.34137(2) 1.16707(3) 0.552231(14) 0.04276(7) Uani 1 1 d .
I2 I 0.24308(2) 0.66175(2) 0.406071(13) 0.03609(6) Uani 1 1 d .
I3 I 0.43075(2) 0.67192(3) 0.679957(13) 0.04210(7) Uani 1 1 d .
N1 N 0.1321(2) 0.2418(3) 0.84179(14) 0.0341(7) Uani 1 1 d D
N2 N 0.0498(2) 0.5438(3) 0.75919(14) 0.0378(8) Uani 1 1 d .
H2A H 0.1044 0.6178 0.7857 0.045 Uiso 1 1 calc R
H2B H -0.0038 0.5975 0.7201 0.045 Uiso 1 1 calc R
C1 C -0.0200(3) 0.2803(4) 0.9441(2) 0.0538(12) Uani 1 1 d U
H1C H -0.0819 0.2106 0.9122 0.081 Uiso 1 1 calc R
H1D H -0.0635 0.3613 0.9733 0.081 Uiso 1 1 calc R
H1E H 0.0343 0.2150 0.9839 0.081 Uiso 1 1 calc R
C2 C 0.0608(3) 0.3653(3) 0.88554(18) 0.0340(9) Uani 1 1 d U
H2 H 0.1223 0.4385 0.9183 0.041 Uiso 1 1 calc R
C3 C -0.0242(3) 0.4672(3) 0.81960(18) 0.0337(9) Uani 1 1 d .
H3A H -0.0892 0.3964 0.7900 0.040 Uiso 1 1 calc R
H3B H -0.0674 0.5521 0.8476 0.040 Uiso 1 1 calc R
C4 C 0.1222(3) 0.4208(4) 0.71828(18) 0.0373(9) Uani 1 1 d .
H4A H 0.1729 0.4762 0.6805 0.045 Uiso 1 1 calc R
H4B H 0.0624 0.3485 0.6849 0.045 Uiso 1 1 calc R
C5 C 0.2103(3) 0.3184(4) 0.7799(2) 0.0424(10) Uani 1 1 d .
H5A H 0.2507 0.2332 0.7503 0.051 Uiso 1 1 calc R
H5B H 0.2769 0.3873 0.8092 0.051 Uiso 1 1 calc R
H1 H 0.1735(18) 0.1678(15) 0.8754(10) 0.083(13) Uiso 1 1 d D

loop_
_atom_site_aniso_label
_atom_site_aniso_U_11
_atom_site_aniso_U_22
_atom_site_aniso_U_33
_atom_site_aniso_U_23
_atom_site_aniso_U_13
_atom_site_aniso_U_12
Ag1 0.05343(17) 0.06354(18) 0.06244(19) -0.00166(15) 0.01106(15) -0.00198(15)
Ag2 0.06174(19) 0.06718(19) 0.05233(18) -0.00404(14) 0.00174(15) -0.00925(16)
I1 0.03905(12) 0.04598(13) 0.04147(12) -0.00864(9) -0.00132(10) -0.00226(10)
I2 0.03503(11) 0.03560(11) 0.03666(11) -0.00545(9) 0.00099(9) -0.00200(10)
I3 0.04921(13) 0.03831(12) 0.03800(12) -0.00084(9) 0.00275(10) -0.00539(10)
N1 0.0364(14) 0.0261(12) 0.0396(14) 0.0068(11) 0.0039(12) 0.0090(12)
N2 0.0364(14) 0.0299(13) 0.0429(15) 0.0097(11) -0.0104(12) -0.0012(12)
C1 0.056(2) 0.059(2) 0.047(2) -0.0061(17) 0.0105(17) 0.0045(19)
C2 0.0375(17) 0.0328(16) 0.0300(16) -0.0064(13) -0.0024(13) -0.0032(14)
C3 0.0302(15) 0.0311(15) 0.0402(17) -0.0122(13) 0.0065(13) 0.0028(14)
C4 0.0293(16) 0.0417(18) 0.0417(18) 0.0084(15) 0.0081(14) -0.0010(15)
C5 0.0269(16) 0.0464(19) 0.054(2) -0.0028(15) 0.0041(15) -0.0031(15)

loop_
_atom_type_symbol
_atom_type_description
_atom_type_scat_dispersion_real
_atom_type_scat_dispersion_imag
_atom_type_scat_source
C C 0.0033 0.0016 'International Tables Vol C Tables 4.2.6.8 and 6.1.1.4'
H H 0.0000 0.0000 'International Tables Vol C Tables 4.2.6.8 and 6.1.1.4'
N N 0.0061 0.0033 'International Tables Vol C Tables 4.2.6.8 and 6.1.1.4'
Ag Ag -0.8971 1.1015 'International Tables Vol C Tables 4.2.6.8 and 6.1.1.4'
I I -0.4742 1.8119 'International Tables Vol C Tables 4.2.6.8 and 6.1.1.4'

loop_
_geom_angle_atom_site_label_1
_geom_angle_atom_site_label_2
_geom_angle_atom_site_label_3
_geom_angle
_geom_angle_site_symmetry_1
_geom_angle_site_symmetry_3
I3 Ag1 I2 113.505(12) 1_565 3_676
I3 Ag1 I3 115.173(12) 1_565 2_656
I2 Ag1 I3 107.096(12) 3_676 2_656
I3 Ag1 I1 107.845(12) 1_565 .
I2 Ag1 I1 104.974(12) 3_676 .
I3 Ag1 I1 107.629(12) 2_656 .
I3 Ag2 I2 106.877(12) . .
I3 Ag2 I1 105.889(12) . .
I2 Ag2 I1 112.022(12) . .
I3 Ag2 I1 116.618(12) . 3_676
I2 Ag2 I1 104.057(12) . 3_676
I1 Ag2 I1 111.418(11) . 3_676
I3 Ag2 Ag2 129.861(16) . 3_676
I2 Ag2 Ag2 123.235(15) . 3_676
I1 Ag2 Ag2 55.894(10) . 3_676
I1 Ag2 Ag2 55.524(11) 3_676 3_676
Ag2 I1 Ag2 68.582(11) . 3_676
Ag2 I1 Ag1 112.771(11) . .
Ag2 I1 Ag1 74.682(11) 3_676 .
Ag1 I2 Ag2 76.237(11) 3_676 .
Ag1 I3 Ag2 109.698(12) 1_545 .
Ag1 I3 Ag1 121.406(9) 1_545 2_646
Ag2 I3 Ag1 120.622(12) . 2_646
C2 N1 C5 112.7(2) . .
C2 N1 H1 114.2(12) . .
C5 N1 H1 114.6(13) . .
C3 N2 C4 111.2(2) . .
C3 N2 H2A 109.4 . .
C4 N2 H2A 109.4 . .
C3 N2 H2B 109.4 . .
C4 N2 H2B 109.4 . .
H2A N2 H2B 108.0 . .
C2 C1 H1C 109.5 . .
C2 C1 H1D 109.5 . .
H1C C1 H1D 109.5 . .
C2 C1 H1E 109.5 . .
H1C C1 H1E 109.5 . .
H1D C1 H1E 109.5 . .
N1 C2 C1 110.2(2) . .
N1 C2 C3 108.8(2) . .
C1 C2 C3 110.6(3) . .
N1 C2 H2 109.1 . .
C1 C2 H2 109.1 . .
C3 C2 H2 109.1 . .
N2 C3 C2 112.1(2) . .
N2 C3 H3A 109.2 . .
C2 C3 H3A 109.2 . .
N2 C3 H3B 109.2 . .
C2 C3 H3B 109.2 . .
H3A C3 H3B 107.9 . .
N2 C4 C5 113.0(2) . .
N2 C4 H4A 109.0 . .
C5 C4 H4A 109.0 . .
N2 C4 H4B 109.0 . .
C5 C4 H4B 109.0 . .
H4A C4 H4B 107.8 . .
N1 C5 C4 108.6(2) . .
N1 C5 H5A 110.0 . .
C4 C5 H5A 110.0 . .
N1 C5 H5B 110.0 . .
C4 C5 H5B 110.0 . .
H5A C5 H5B 108.3 . .

loop_
_geom_bond_atom_site_label_1
_geom_bond_atom_site_label_2
_geom_bond_distance
_geom_bond_site_symmetry_2
Ag1 I3 2.8175(4) 1_565
Ag1 I2 2.8284(4) 3_676
Ag1 I3 2.8468(4) 2_656
Ag1 I1 2.9120(4) .
Ag2 I3 2.8311(4) .
Ag2 I2 2.8794(4) .
Ag2 I1 2.8843(4) .
Ag2 I1 2.8971(4) 3_676
Ag2 Ag2 3.2572(6) 3_676
I1 Ag2 2.8971(4) 3_676
I2 Ag1 2.8284(4) 3_676
I3 Ag1 2.8176(4) 1_545
I3 Ag1 2.8468(4) 2_646
N1 C2 1.485(4) .
N1 C5 1.506(4) .
N1 H1 0.885(12) .
N2 C3 1.462(4) .
N2 C4 1.464(4) .
N2 H2A 0.9000 .
N2 H2B 0.9000 .
C1 C2 1.516(5) .
C1 H1C 0.9600 .
C1 H1D 0.9600 .
C1 H1E 0.9600 .
C2 C3 1.537(4) .
C2 H2 0.9800 .
C3 H3A 0.9700 .
C3 H3B 0.9700 .
C4 C5 1.515(4) .
C4 H4A 0.9700 .
C4 H4B 0.9700 .
C5 H5A 0.9700 .
C5 H5B 0.9700 .

loop_
_geom_hbond_atom_site_label_D
_geom_hbond_atom_site_label_H
_geom_hbond_atom_site_label_A
_geom_hbond_distance_DH
_geom_hbond_distance_HA
_geom_hbond_distance_DA
_geom_hbond_angle_DHA
_geom_hbond_site_symmetry_A
N2 H2A I2 0.90 2.89 3.767(2) 165.3 4_576
N2 H2B N1 0.90 1.96 2.842(3) 166.4 2_556
N1 H1 I2 0.885(12) 2.804(12) 3.589(2) 148.6(13) 4_566
